data_7703377
loop_
_publ_author_name
'Smith, Danielle E.'
'Greenacre, Victoria K.'
'Hector, Andrew L.'
'Huang, Ruomeng'
'Levason, William'
'Reid, Gillian'
'Robinson, Fred'
'Thomas, Shibin'

_publ_section_title
;
 Thioether complexes of WSCl<sub>4</sub>, WOCl<sub>4</sub> and
 WSCl<sub>3</sub> and evaluation of thiochloride complexes as CVD
 precursors for WS<sub>2</sub> thin films.
;
_journal_issue 8
_journal_name_full 'Dalton transactions (Cambridge, England : 2003)'
_journal_page_first 2496
_journal_page_last 2504
_journal_paper_doi 10.1039/d0dt00068j
_journal_volume 49
_journal_year 2020
_chemical_formula_moiety 'C4 H10 Cl3 S3 W'
_chemical_formula_sum 'C4 H10 Cl3 S3 W'
_chemical_formula_weight 444.50
_space_group_crystal_system monoclinic
_space_group_IT_number 14
_space_group_name_Hall '-P 2yn'
_space_group_name_H-M_alt 'P 1 21/n 1'
_atom_sites_solution_hydrogens geom
_audit_creation_date 2019-08-20
_audit_creation_method
;
Olex2 1.2
(compiled 2018.05.29 svn.r3508 for OlexSys, GUI svn.r5506)
;
_audit_update_record
;
2019-08-28 deposited with the CCDC.	2020-01-28 downloaded from the CCDC.
;
_cell_angle_alpha 90
_cell_angle_beta 94.541(2)
_cell_angle_gamma 90
_cell_formula_units_Z 4
_cell_length_a 6.87580(10)
_cell_length_b 13.2588(2)
_cell_length_c 12.5782(2)
_cell_measurement_reflns_used 18262
_cell_measurement_temperature 293(2)
_cell_measurement_theta_max 31.8000
_cell_measurement_theta_min 2.2090
_cell_volume 1143.09(3)
_computing_cell_refinement 'CrysAlisPro 1.171.39.46 (Rigaku OD, 2018)'
_computing_data_collection 'CrysAlisPro 1.171.39.46 (Rigaku OD, 2018)'
_computing_data_reduction 'CrysAlisPro 1.171.39.46 (Rigaku OD, 2018)'
_computing_molecular_graphics 'Olex2 (Dolomanov et al., 2009)'
_computing_publication_material 'Olex2 (Dolomanov et al., 2009)'
_computing_structure_refinement 'ShelXL (Sheldrick, 2015)'
_computing_structure_solution 'SHELXT 2018/2 (Sheldrick, 2018)'
_diffrn_ambient_temperature 293(2)
_diffrn_detector 'CCD plate'
_diffrn_measured_fraction_theta_full 0.981
_diffrn_measured_fraction_theta_max 0.894
_diffrn_measurement_details
;
List of Runs (angles in degrees, time in seconds):

  # Type    Start    End  Width  t~exp~   \w     \q     \k     \f   Frames
#--------------------------------------------------------------------------
  1  \w   -108.00  22.00   0.50    0.50    --  -18.80 -70.00 150.00  260
  2  \w    -59.00  71.00   0.50    0.50    --  -18.80  70.00  60.00  260
  3  \w   -108.00  22.00   0.50    0.50    --  -18.80 -70.00-120.00  260
  4  \w   -108.00  71.00   0.50    0.50    --  -18.80   0.00-180.00  358
  5  \w   -108.00  42.00   0.50    0.50    --  -18.80 -38.00 -90.00  300
  6  \w   -108.00  22.00   0.50    0.50    --  -18.80 -70.00  90.00  260
  7  \w    -56.00  -6.00   0.50    0.50    --  -18.80  57.00-150.00  100
  8  \w    -56.00  71.00   0.50    0.50    --  -18.80  57.00 -90.00  254
;
_diffrn_measurement_device 'four-circle diffractometer'
_diffrn_measurement_device_type 'XtaLAB AFC12 (RCD3): Kappa single'
_diffrn_measurement_method '\w scans'
_diffrn_orient_matrix_type 'CrysAlisPro convention (1999,Acta A55,543-557)'
_diffrn_orient_matrix_UB_11 0.0899380000
_diffrn_orient_matrix_UB_12 0.0152260000
_diffrn_orient_matrix_UB_13 0.0266961000
_diffrn_orient_matrix_UB_21 0.0196024000
_diffrn_orient_matrix_UB_22 -0.0506887000
_diffrn_orient_matrix_UB_23 0.0154511000
_diffrn_orient_matrix_UB_31 0.0471846000
_diffrn_orient_matrix_UB_32 -0.0079018000
_diffrn_orient_matrix_UB_33 -0.0474315000
_diffrn_radiation_monochromator mirror
_diffrn_radiation_probe x-ray
_diffrn_radiation_type MoK\a
_diffrn_radiation_wavelength 0.71073
_diffrn_reflns_av_R_equivalents 0.0260
_diffrn_reflns_av_unetI/netI 0.0157
_diffrn_reflns_Laue_measured_fraction_full 0.981
_diffrn_reflns_Laue_measured_fraction_max 0.894
_diffrn_reflns_limit_h_max 10
_diffrn_reflns_limit_h_min -9
_diffrn_reflns_limit_k_max 19
_diffrn_reflns_limit_k_min -19
_diffrn_reflns_limit_l_max 18
_diffrn_reflns_limit_l_min -18
_diffrn_reflns_number 30189
_diffrn_reflns_point_group_measured_fraction_full 0.981
_diffrn_reflns_point_group_measured_fraction_max 0.894
_diffrn_reflns_theta_full 25.242
_diffrn_reflns_theta_max 32.187
_diffrn_reflns_theta_min 2.236
_diffrn_source 'Rotating-anode X-ray tube'
_diffrn_source_type 'Rigaku (Mo) X-ray Source'
_exptl_absorpt_coefficient_mu 11.296
_exptl_absorpt_correction_T_max 1.00000
_exptl_absorpt_correction_T_min 0.54286
_exptl_absorpt_correction_type multi-scan
_exptl_absorpt_process_details
;
CrysAlisPro 1.171.39.46 (Rigaku Oxford Diffraction, 2018)
Empirical absorption correction using spherical harmonics,
 implemented in SCALE3 ABSPACK scaling algorithm.
;
_exptl_crystal_colour 'dark red'
_exptl_crystal_colour_modifier dark
_exptl_crystal_colour_primary red
_exptl_crystal_density_diffrn 2.583
_exptl_crystal_description block
_exptl_crystal_F_000 828
_exptl_crystal_preparation 'Slow evporation from (WSCl3)(MeS(CH2)2SMe) in DCM'
_exptl_crystal_recrystallization_method 'Slow evporation from dcm.'
_exptl_crystal_size_max 0.03
_exptl_crystal_size_mid 0.02
_exptl_crystal_size_min 0.02
_refine_diff_density_max 3.820
_refine_diff_density_min -2.811
_refine_diff_density_rms 0.192
_refine_ls_extinction_method none
_refine_ls_goodness_of_fit_ref 1.085
_refine_ls_hydrogen_treatment constr
_refine_ls_matrix_type full
_refine_ls_number_parameters 111
_refine_ls_number_reflns 3609
_refine_ls_number_restraints 0
_refine_ls_restrained_S_all 1.085
_refine_ls_R_factor_all 0.0432
_refine_ls_R_factor_gt 0.0391
_refine_ls_shift/su_max 0.000
_refine_ls_shift/su_mean 0.000
_refine_ls_structure_factor_coef Fsqd
_refine_ls_weighting_details 'w=1/[\s^2^(Fo^2^)+(0.0091P)^2^+13.7844P] where P=(Fo^2^+2Fc^2^)/3'
_refine_ls_weighting_scheme calc
_refine_ls_wR_factor_gt 0.0748
_refine_ls_wR_factor_ref 0.0763
_reflns_Friedel_coverage 0.000
_reflns_number_gt 3332
_reflns_number_total 3609
_reflns_threshold_expression 'I > 2\s(I)'
_cod_data_source_file d0dt00068j2.cif
_cod_data_source_block (wscl3)(mes(ch2)2sme)
_cod_depositor_comments 'Adding full bibliography for 7703371--7703377.cif.'
_cod_database_code 7703377
_shelx_shelxl_version_number 2018/3
_chemical_oxdiff_formula C4H10S3WCl4
_chemical_oxdiff_usercomment 'Red Block'
_shelx_space_group_comment
;
The symmetry employed for this shelxl refinement is uniquely defined
by the following loop, which should always be used as a source of
symmetry information in preference to the above space-group names.
They are only intended as comments.
;
_shelx_estimated_absorpt_t_max 0.806
_shelx_estimated_absorpt_t_min 0.728
_reflns_odcompleteness_completeness 99.94
_reflns_odcompleteness_iscentric 1
_reflns_odcompleteness_theta 28.64
_olex2_refinement_description
;
1. Fixed Uiso
 At 1.2 times of:
  All C(H,H) groups
 At 1.5 times of:
  All C(H,H,H) groups
2. Uiso/Uaniso restraints and constraints
Uanis(W1) = Uanis(W1A)
Uanis(Cl1A) = Uanis(S1)
Uanis(Cl1) = Uanis(S1A)
3. Others
 Fixed Sof: W1(0.75) Cl1(0.75) S1(0.75) Cl1A(0.25) S1A(0.25) W1A(0.25)
4.a Secondary CH2 refined with riding coordinates:
 C3(H3A,H3B), C2(H2A,H2B)
4.b Idealised Me refined as rotating group:
 C1(H1A,H1B,H1C), C4(H4A,H4B,H4C)
;
_olex2_submission_special_instructions 'No special instructions were received'
_oxdiff_exptl_absorpt_empirical_details
;
Empirical correction (ABSPACK) includes:
- Absorption correction using spherical harmonics
- Frame scaling
;
_oxdiff_exptl_absorpt_empirical_full_max 1.815
_oxdiff_exptl_absorpt_empirical_full_min 0.701

loop_
_space_group_symop_operation_xyz
'x, y, z'
'-x+1/2, y+1/2, -z+1/2'
'-x, -y, -z'
'x-1/2, -y-1/2, z-1/2'

loop_
_atom_site_label
_atom_site_type_symbol
_atom_site_fract_x
_atom_site_fract_y
_atom_site_fract_z
_atom_site_U_iso_or_equiv
_atom_site_adp_type
_atom_site_occupancy
_atom_site_site_symmetry_order
_atom_site_calc_flag
_atom_site_refinement_flags_posn
_atom_site_refinement_flags_occupancy
_atom_site_disorder_assembly
_atom_site_disorder_group
S2 S 0.15328(18) 0.33052(9) 0.31717(9) 0.0196(2) Uani 1 1 d . . . .
S3 S 0.63382(19) 0.28679(10) 0.37384(9) 0.0245(2) Uani 1 1 d . . . .
C3 C 0.4478(8) 0.2685(4) 0.4667(4) 0.0250(10) Uani 1 1 d . . . .
H3A H 0.491271 0.216591 0.517528 0.030 Uiso 1 1 calc R . . .
H3B H 0.432909 0.330512 0.506059 0.030 Uiso 1 1 calc R . . .
C2 C 0.2509(8) 0.2383(4) 0.4132(4) 0.0249(10) Uani 1 1 d . . . .
H2A H 0.159540 0.229261 0.467336 0.030 Uiso 1 1 calc R . . .
H2B H 0.263790 0.174136 0.377377 0.030 Uiso 1 1 calc R . . .
C1 C 0.0881(9) 0.4317(4) 0.4035(5) 0.0288(11) Uani 1 1 d . . . .
H1A H 0.196328 0.446397 0.454074 0.043 Uiso 1 1 calc GR . . .
H1B H -0.022260 0.411790 0.440787 0.043 Uiso 1 1 calc GR . . .
H1C H 0.055527 0.490683 0.361565 0.043 Uiso 1 1 calc GR . . .
C4 C 0.6866(11) 0.1590(5) 0.3371(5) 0.0396(15) Uani 1 1 d . . . .
H4A H 0.746003 0.123867 0.398061 0.059 Uiso 1 1 calc GR . . .
H4B H 0.774224 0.159352 0.281392 0.059 Uiso 1 1 calc GR . . .
H4C H 0.567619 0.125602 0.312358 0.059 Uiso 1 1 calc GR . . .
W1 W 0.48234(5) 0.38064(3) 0.21584(3) 0.02138(9) Uani 0.75 1 d . P A 1
Cl2 Cl 0.38378(19) 0.22652(9) 0.13470(9) 0.0238(2) Uani 1 1 d . . . .
Cl3 Cl 0.5067(2) 0.51691(10) 0.33554(11) 0.0349(3) Uani 1 1 d . . . .
Cl1 Cl 0.2612(3) 0.46775(16) 0.10175(17) 0.0317(4) Uani 0.75 1 d . P A 1
S1 S 0.7442(9) 0.4017(3) 0.1509(5) 0.0434(7) Uani 0.75 1 d . P A 1
Cl1A Cl 0.724(3) 0.3816(12) 0.1636(16) 0.0434(7) Uani 0.25 1 d . P A 2
S1A S 0.1833(12) 0.4643(6) 0.1147(7) 0.0317(4) Uani 0.25 1 d . P A 2
W1A W 0.41958(19) 0.38700(13) 0.21242(13) 0.02138(9) Uani 0.25 1 d . P A 2

loop_
_atom_site_aniso_label
_atom_site_aniso_U_11
_atom_site_aniso_U_22
_atom_site_aniso_U_33
_atom_site_aniso_U_23
_atom_site_aniso_U_13
_atom_site_aniso_U_12
S2 0.0234(6) 0.0176(5) 0.0183(5) -0.0016(4) 0.0035(4) -0.0010(4)
S3 0.0259(6) 0.0320(6) 0.0154(5) 0.0020(4) 0.0011(4) -0.0031(5)
C3 0.029(3) 0.031(2) 0.016(2) 0.0026(18) 0.0056(18) 0.000(2)
C2 0.031(3) 0.020(2) 0.024(2) 0.0050(18) 0.0053(19) -0.0004(19)
C1 0.033(3) 0.024(2) 0.032(3) -0.006(2) 0.011(2) 0.002(2)
C4 0.046(4) 0.043(3) 0.030(3) 0.005(3) 0.003(3) 0.022(3)
W1 0.0339(2) 0.01767(11) 0.01280(10) -0.00008(8) 0.00359(17) -0.00573(18)
Cl2 0.0308(6) 0.0197(5) 0.0202(5) -0.0046(4) -0.0015(4) -0.0008(4)
Cl3 0.0493(8) 0.0266(6) 0.0309(6) -0.0123(5) 0.0159(6) -0.0132(6)
Cl1 0.0434(14) 0.0226(6) 0.0288(9) 0.0034(6) 0.0014(10) 0.0065(10)
S1 0.0500(19) 0.037(2) 0.0457(19) -0.0060(15) 0.0185(12) -0.0106(15)
Cl1A 0.0500(19) 0.037(2) 0.0457(19) -0.0060(15) 0.0185(12) -0.0106(15)
S1A 0.0434(14) 0.0226(6) 0.0288(9) 0.0034(6) 0.0014(10) 0.0065(10)
W1A 0.0339(2) 0.01767(11) 0.01280(10) -0.00008(8) 0.00359(17) -0.00573(18)

loop_
_atom_type_symbol
_atom_type_description
_atom_type_scat_dispersion_real
_atom_type_scat_dispersion_imag
_atom_type_scat_source
C C 0.0033 0.0016 'International Tables Vol C Tables 4.2.6.8 and 6.1.1.4'
H H 0.0000 0.0000 'International Tables Vol C Tables 4.2.6.8 and 6.1.1.4'
Cl Cl 0.1484 0.1585 'International Tables Vol C Tables 4.2.6.8 and 6.1.1.4'
S S 0.1246 0.1234 'International Tables Vol C Tables 4.2.6.8 and 6.1.1.4'
W W -0.8490 6.8722 'International Tables Vol C Tables 4.2.6.8 and 6.1.1.4'

loop_
_geom_angle_atom_site_label_1
_geom_angle_atom_site_label_2
_geom_angle_atom_site_label_3
_geom_angle
C2 S2 W1 101.31(18)
C2 S2 W1A 108.13(19)
C1 S2 C2 101.4(3)
C1 S2 W1 110.50(19)
C1 S2 W1A 109.1(2)
C3 S3 W1 107.91(18)
C3 S3 W1A 100.14(18)
C4 S3 C3 101.9(3)
C4 S3 W1 110.1(2)
C4 S3 W1A 111.8(2)
C2 C3 S3 113.5(3)
C3 C2 S2 112.9(4)
S3 W1 S2 79.55(4)
Cl2 W1 S2 76.92(4)
Cl2 W1 S3 90.01(4)
Cl3 W1 S2 84.76(4)
Cl3 W1 S3 82.49(5)
Cl3 W1 Cl2 161.21(5)
Cl1 W1 S2 83.36(6)
Cl1 W1 S3 162.28(7)
Cl1 W1 Cl2 90.69(6)
Cl1 W1 Cl3 91.34(7)
S1 W1 S2 172.37(16)
S1 W1 S3 93.48(18)
S1 W1 Cl2 100.16(15)
S1 W1 Cl3 97.49(16)
S1 W1 Cl1 103.82(18)
S2 W1A S3 80.52(6)
Cl2 W1A S2 83.62(7)
Cl2 W1A S3 84.37(6)
Cl2 W1A Cl3 161.34(9)
Cl3 W1A S2 91.81(7)
Cl3 W1A S3 77.02(7)
Cl1A W1A S2 153.4(5)
Cl1A W1A S3 74.3(5)
Cl1A W1A Cl2 85.8(5)
Cl1A W1A Cl3 90.5(5)
S1A W1A S2 83.9(2)
S1A W1A S3 163.8(2)
S1A W1A Cl2 98.1(2)
S1A W1A Cl3 99.4(2)
S1A W1A Cl1A 121.8(6)

loop_
_geom_bond_atom_site_label_1
_geom_bond_atom_site_label_2
_geom_bond_distance
S2 C2 1.810(5)
S2 C1 1.804(5)
S2 W1 2.7644(13)
S2 W1A 2.4560(19)
S3 C3 1.815(5)
S3 C4 1.801(7)
S3 W1 2.5010(13)
S3 W1A 2.754(2)
C3 C2 1.517(8)
W1 Cl2 2.3594(12)
W1 Cl3 2.3494(13)
W1 Cl1 2.315(2)
W1 S1 2.054(5)
Cl2 W1A 2.346(2)
Cl3 W1A 2.361(2)
Cl1A W1A 2.23(2)
S1A W1A 2.209(8)
